data_7222405
loop_
_publ_author_name
'Rajaguru, Kandasamy'
'Mariappan, Arumugam'
'Manjusri, Ramachandran'
'Muthusubramanian, Shanmugam'
'Bhuvanesh, Nattamai'

_publ_section_title
;
 An Efficient Desulfitative C-C Cross Coupling of Fused
 Thiazolidine-2-thione with Boronic Acids and Boronic Acid Pinacol esters:
 Formation of Fused Thiazoles
;
_journal_name_full 'RSC Adv.'
_journal_paper_doi 10.1039/C5RA17827D
_journal_year 2015
_chemical_formula_moiety 'C11 H7 N3 S'
_chemical_formula_sum 'C11 H7 N3 S'
_chemical_formula_weight 213.26
_chemical_name_systematic
;
 ?
;
_space_group_crystal_system monoclinic
_space_group_IT_number 14
_space_group_name_Hall '-P 2ybc'
_space_group_name_H-M_alt 'P 1 21/c 1'
_symmetry_space_group_name_Hall '-P 2ybc'
_symmetry_space_group_name_H-M 'P 1 21/c 1'
_atom_sites_solution_hydrogens geom
_audit_update_record
;
2015-04-11 deposited with the CCDC.
2015-09-30 downloaded from the CCDC.
;
_cell_angle_alpha 90
_cell_angle_beta 104.518(4)
_cell_angle_gamma 90
_cell_formula_units_Z 4
_cell_length_a 13.203(6)
_cell_length_b 6.233(3)
_cell_length_c 11.730(6)
_cell_measurement_reflns_used 6232
_cell_measurement_temperature 150.15
_cell_measurement_theta_max 27.543
_cell_measurement_theta_min 3.188
_cell_volume 934.5(8)
_computing_cell_refinement 'SAINT v8.34A (Bruker, 2013)'
_computing_data_reduction 'SAINT v8.34A (Bruker, 2013)'
_computing_molecular_graphics 'Olex2 (Dolomanov et al., 2009)'
_computing_publication_material 'Olex2 (Dolomanov et al., 2009)'
_computing_structure_refinement 'XL (Sheldrick, 2008)'
_diffrn_ambient_temperature 150.15
_diffrn_measured_fraction_theta_full 0.999
_diffrn_measured_fraction_theta_max 0.995
_diffrn_measurement_device_type 'Bruker APEX-II CCD'
_diffrn_measurement_method '\f and \w scans'
_diffrn_radiation_type MoK\a
_diffrn_radiation_wavelength 0.71073
_diffrn_reflns_av_R_equivalents 0.0615
_diffrn_reflns_av_unetI/netI 0.0425
_diffrn_reflns_laue_measured_fraction_full 0.999
_diffrn_reflns_laue_measured_fraction_max 0.995
_diffrn_reflns_limit_h_max 16
_diffrn_reflns_limit_h_min -17
_diffrn_reflns_limit_k_max 8
_diffrn_reflns_limit_k_min -8
_diffrn_reflns_limit_l_max 15
_diffrn_reflns_limit_l_min -15
_diffrn_reflns_number 10092
_diffrn_reflns_point_group_measured_fraction_full 0.999
_diffrn_reflns_point_group_measured_fraction_max 0.995
_diffrn_reflns_theta_full 25.242
_diffrn_reflns_theta_max 27.553
_diffrn_reflns_theta_min 1.593
_diffrn_standards_number 0
_exptl_absorpt_coefficient_mu 0.309
_exptl_absorpt_correction_T_max 0.7456
_exptl_absorpt_correction_T_min 0.4502
_exptl_absorpt_correction_type multi-scan
_exptl_absorpt_process_details
;
SADABS-2014/3 (Bruker,2014) was used for absorption correction.
wR2(int) was 0.1342 before and 0.0810 after correction.
The Ratio of minimum to maximum transmission is 0.6038.
The \l/2 correction factor is Not present.
;
_exptl_crystal_colour colourless
_exptl_crystal_colour_primary colourless
_exptl_crystal_density_diffrn 1.516
_exptl_crystal_description plate
_exptl_crystal_F_000 440
_exptl_crystal_size_max 0.54
_exptl_crystal_size_mid 0.54
_exptl_crystal_size_min 0.16
_refine_diff_density_max 0.514
_refine_diff_density_min -0.356
_refine_diff_density_rms 0.070
_refine_ls_extinction_coef 0.025(4)
_refine_ls_extinction_expression Fc^*^=kFc[1+0.001xFc^2^\l^3^/sin(2\q)]^-1/4^
_refine_ls_extinction_method SHELXL
_refine_ls_goodness_of_fit_ref 1.051
_refine_ls_hydrogen_treatment constr
_refine_ls_matrix_type full
_refine_ls_number_parameters 137
_refine_ls_number_reflns 2146
_refine_ls_number_restraints 0
_refine_ls_restrained_S_all 1.051
_refine_ls_R_factor_all 0.0420
_refine_ls_R_factor_gt 0.0387
_refine_ls_shift/su_max 0.001
_refine_ls_shift/su_mean 0.000
_refine_ls_structure_factor_coef Fsqd
_refine_ls_weighting_details 'w=1/[\s^2^(Fo^2^)+(0.0596P)^2^+0.4262P] where P=(Fo^2^+2Fc^2^)/3'
_refine_ls_weighting_scheme calc
_refine_ls_wR_factor_gt 0.1033
_refine_ls_wR_factor_ref 0.1066
_reflns_Friedel_coverage 0.000
_reflns_number_gt 1962
_reflns_number_total 2146
_reflns_threshold_expression 'I > 2\s(I)'
_cod_data_source_file c5ra17827d2.cif
_cod_data_source_block 1
_cod_database_code 7222405
_shelx_space_group_comment
;
The symmetry employed for this shelxl refinement is uniquely defined
by the following loop, which should always be used as a source of
symmetry information in preference to the above space-group names.
They are only intended as comments.
;
_shelx_estimated_absorpt_t_max 0.952
_shelx_estimated_absorpt_t_min 0.851
_olex2_refinement_description
;
1. Fixed Uiso
 At 1.2 times of:
  All C(H) groups
2.a Aromatic/amide H refined with riding coordinates:
 C8(H8), C11(H11), C9(H9), C4(H4), C10(H10), C3(H3), C5(H5)
;
_olex2_submission_special_instructions 'No special instructions were received'

loop_
_space_group_symop_operation_xyz
'x, y, z'
'-x, y+1/2, -z+1/2'
'-x, -y, -z'
'x, -y-1/2, z-1/2'

loop_
_atom_site_label
_atom_site_type_symbol
_atom_site_fract_x
_atom_site_fract_y
_atom_site_fract_z
_atom_site_U_iso_or_equiv
_atom_site_adp_type
_atom_site_occupancy
_atom_site_site_symmetry_order
_atom_site_calc_flag
_atom_site_refinement_flags_posn
S1 S 0.20662(3) 0.38537(6) 0.59105(3) 0.01948(16) Uani 1 1 d .
N2 N 0.24696(9) 0.3378(2) 0.38493(10) 0.0164(3) Uani 1 1 d .
N3 N 0.41971(10) -0.2367(2) 0.46548(11) 0.0198(3) Uani 1 1 d .
N1 N 0.09428(11) 0.7387(2) 0.49424(11) 0.0221(3) Uani 1 1 d .
C7 C 0.32939(10) 0.0622(2) 0.52660(12) 0.0150(3) Uani 1 1 d .
C8 C 0.36131(11) -0.0047(2) 0.64398(12) 0.0167(3) Uani 1 1 d .
H8 H 0.3416 0.0740 0.7044 0.020 Uiso 1 1 calc R
C2 C 0.18376(11) 0.5179(2) 0.37713(12) 0.0152(3) Uani 1 1 d .
C6 C 0.26499(11) 0.2549(2) 0.49026(12) 0.0150(3) Uani 1 1 d .
C1 C 0.15350(11) 0.5713(2) 0.48081(12) 0.0163(3) Uani 1 1 d .
C11 C 0.36057(11) -0.0600(2) 0.44108(12) 0.0170(3) Uani 1 1 d .
H11 H 0.3385 -0.0149 0.3613 0.020 Uiso 1 1 calc R
C9 C 0.42251(11) -0.1884(2) 0.67073(13) 0.0195(3) Uani 1 1 d .
H9 H 0.4453 -0.2379 0.7496 0.023 Uiso 1 1 calc R
C4 C 0.08598(11) 0.8231(3) 0.29031(13) 0.0198(3) Uani 1 1 d .
H4 H 0.0597 0.9155 0.2252 0.024 Uiso 1 1 calc R
C10 C 0.44959(12) -0.2980(2) 0.57931(13) 0.0195(3) Uani 1 1 d .
H10 H 0.4915 -0.4232 0.5981 0.023 Uiso 1 1 calc R
C3 C 0.14827(11) 0.6494(2) 0.27877(13) 0.0181(3) Uani 1 1 d .
H3 H 0.1661 0.6209 0.2067 0.022 Uiso 1 1 calc R
C5 C 0.06176(12) 0.8622(2) 0.39846(13) 0.0213(3) Uani 1 1 d .
H5 H 0.0198 0.9836 0.4040 0.026 Uiso 1 1 calc R

loop_
_atom_site_aniso_label
_atom_site_aniso_U_11
_atom_site_aniso_U_22
_atom_site_aniso_U_33
_atom_site_aniso_U_23
_atom_site_aniso_U_13
_atom_site_aniso_U_12
S1 0.0241(2) 0.0217(2) 0.0163(2) 0.00235(13) 0.01181(16) 0.00760(13)
N2 0.0160(6) 0.0171(6) 0.0184(6) -0.0006(5) 0.0087(5) 0.0012(5)
N3 0.0213(7) 0.0186(6) 0.0218(6) -0.0016(5) 0.0101(5) 0.0019(5)
N1 0.0244(7) 0.0246(7) 0.0200(6) 0.0002(5) 0.0106(5) 0.0082(5)
C7 0.0127(6) 0.0148(6) 0.0200(7) -0.0014(5) 0.0087(5) -0.0024(5)
C8 0.0170(7) 0.0172(7) 0.0198(7) -0.0014(5) 0.0117(5) -0.0017(5)
C2 0.0144(6) 0.0162(7) 0.0176(6) -0.0025(5) 0.0090(5) -0.0021(5)
C6 0.0149(7) 0.0156(7) 0.0176(6) -0.0025(5) 0.0094(5) -0.0027(5)
C1 0.0174(7) 0.0181(7) 0.0154(6) 0.0005(5) 0.0078(5) 0.0012(5)
C11 0.0171(7) 0.0182(7) 0.0180(6) -0.0016(5) 0.0087(5) -0.0005(5)
C9 0.0207(7) 0.0201(7) 0.0199(7) 0.0038(6) 0.0093(6) 0.0004(6)
C4 0.0175(7) 0.0229(7) 0.0205(7) 0.0041(6) 0.0074(6) 0.0018(6)
C10 0.0191(7) 0.0168(7) 0.0248(7) 0.0012(6) 0.0096(6) 0.0030(5)
C3 0.0173(7) 0.0224(7) 0.0173(7) 0.0011(5) 0.0091(5) -0.0006(6)
C5 0.0208(8) 0.0224(8) 0.0224(8) 0.0004(6) 0.0086(6) 0.0060(6)

loop_
_atom_type_symbol
_atom_type_description
_atom_type_scat_dispersion_real
_atom_type_scat_dispersion_imag
_atom_type_scat_source
C C 0.0033 0.0016 'International Tables Vol C Tables 4.2.6.8 and 6.1.1.4'
H H 0.0000 0.0000 'International Tables Vol C Tables 4.2.6.8 and 6.1.1.4'
N N 0.0061 0.0033 'International Tables Vol C Tables 4.2.6.8 and 6.1.1.4'
S S 0.1246 0.1234 'International Tables Vol C Tables 4.2.6.8 and 6.1.1.4'

loop_
_geom_angle_atom_site_label_1
_geom_angle_atom_site_label_2
_geom_angle_atom_site_label_3
_geom_angle
C1 S1 C6 88.37(7)
C6 N2 C2 110.28(12)
C11 N3 C10 117.04(12)
C1 N1 C5 115.04(13)
C8 C7 C6 122.56(12)
C8 C7 C11 118.21(13)
C11 C7 C6 119.23(13)
C7 C8 H8 120.6
C9 C8 C7 118.81(13)
C9 C8 H8 120.6
N2 C2 C1 115.43(12)
N2 C2 C3 126.91(12)
C3 C2 C1 117.65(13)
N2 C6 S1 116.45(11)
N2 C6 C7 123.54(12)
C7 C6 S1 120.00(10)
N1 C1 S1 124.66(11)
N1 C1 C2 125.88(13)
C2 C1 S1 109.46(11)
N3 C11 C7 123.67(13)
N3 C11 H11 118.2
C7 C11 H11 118.2
C8 C9 H9 120.7
C8 C9 C10 118.50(13)
C10 C9 H9 120.7
C3 C4 H4 120.0
C3 C4 C5 119.90(14)
C5 C4 H4 120.0
N3 C10 C9 123.75(14)
N3 C10 H10 118.1
C9 C10 H10 118.1
C2 C3 H3 121.2
C4 C3 C2 117.51(13)
C4 C3 H3 121.2
N1 C5 C4 124.01(14)
N1 C5 H5 118.0
C4 C5 H5 118.0

loop_
_geom_bond_atom_site_label_1
_geom_bond_atom_site_label_2
_geom_bond_distance
S1 C6 1.7636(15)
S1 C1 1.7473(16)
N2 C2 1.3880(19)
N2 C6 1.3048(19)
N3 C11 1.3391(19)
N3 C10 1.349(2)
N1 C1 1.337(2)
N1 C5 1.341(2)
C7 C8 1.399(2)
C7 C6 1.471(2)
C7 C11 1.401(2)
C8 H8 0.9500
C8 C9 1.391(2)
C2 C1 1.4118(19)
C2 C3 1.397(2)
C11 H11 0.9500
C9 H9 0.9500
C9 C10 1.392(2)
C4 H4 0.9500
C4 C3 1.387(2)
C4 C5 1.405(2)
C10 H10 0.9500
C3 H3 0.9500
C5 H5 0.9500

loop_
_geom_torsion_atom_site_label_1
_geom_torsion_atom_site_label_2
_geom_torsion_atom_site_label_3
_geom_torsion_atom_site_label_4
_geom_torsion
N2 C2 C1 S1 -0.38(16)
N2 C2 C1 N1 179.06(14)
N2 C2 C3 C4 -179.59(13)
C7 C8 C9 C10 0.1(2)
C8 C7 C6 S1 -10.75(19)
C8 C7 C6 N2 169.70(13)
C8 C7 C11 N3 -0.4(2)
C8 C9 C10 N3 -0.1(2)
C2 N2 C6 S1 0.36(15)
C2 N2 C6 C7 179.92(12)
C6 S1 C1 N1 -178.99(14)
C6 S1 C1 C2 0.45(11)
C6 N2 C2 C1 0.02(18)
C6 N2 C2 C3 179.70(14)
C6 C7 C8 C9 -179.74(13)
C6 C7 C11 N3 179.52(13)
C1 S1 C6 N2 -0.49(12)
C1 S1 C6 C7 179.93(12)
C1 N1 C5 C4 0.4(2)
C1 C2 C3 C4 0.1(2)
C11 N3 C10 C9 -0.1(2)
C11 C7 C8 C9 0.1(2)
C11 C7 C6 S1 169.38(10)
C11 C7 C6 N2 -10.2(2)
C10 N3 C11 C7 0.3(2)
C3 C2 C1 S1 179.92(11)
C3 C2 C1 N1 -0.6(2)
C3 C4 C5 N1 -0.9(2)
C5 N1 C1 S1 179.78(12)
C5 N1 C1 C2 0.4(2)
C5 C4 C3 C2 0.6(2)
